data_4086421
loop_
_publ_author_name
'Betor\'e, M. Pilar'
'Casado, Miguel A.'
'Garc\'ia-Ordu\~na, Pilar'
'Lahoz, Fernando J.'
'Polo, V\'ictor'
'Oro, Luis A.'

_publ_section_title
;
 Oxidative Addition of the N--H Bond of Ammonia to Iridium Bis(phosphane)
 Complexes: A Combined Experimental and Theoretical Study
;
_journal_issue 5
_journal_name_full Organometallics
_journal_page_first 720
_journal_paper_doi 10.1021/acs.organomet.5b01014
_journal_volume 35
_journal_year 2016
_chemical_formula_moiety 'C54 H64 Ir2 N4 P4, 2(B F4), 4(C H2 Cl2)'
_chemical_formula_sum 'C58 H72 B2 Cl8 F8 Ir2 N4 P4'
_chemical_formula_weight 1790.69
_chemical_name_systematic
;
 ?
;
_space_group_crystal_system triclinic
_space_group_IT_number 2
_space_group_name_Hall '-P 1'
_space_group_name_H-M_alt 'P -1'
_symmetry_space_group_name_Hall '-P 1'
_symmetry_space_group_name_H-M 'P -1'
_atom_sites_solution_hydrogens mixed
_audit_creation_method SHELXL-2014
_cell_angle_alpha 102.5980(10)
_cell_angle_beta 105.2290(10)
_cell_angle_gamma 105.1410(10)
_cell_formula_units_Z 1
_cell_length_a 11.1147(6)
_cell_length_b 12.9222(7)
_cell_length_c 14.0055(7)
_cell_measurement_reflns_used 7528
_cell_measurement_temperature 150(2)
_cell_measurement_theta_max 26.816
_cell_measurement_theta_min 2.586
_cell_volume 1782.56(16)
_computing_cell_refinement 'SAINT+ in APEX2 v. 2008.4 (Bruker AXS, 2008)'
_computing_data_collection 'SMART in APEX2 v. 2008.4 (Bruker AXS, 2008)'
_computing_data_reduction 'SAINT+ in APEX2 v. 2008.4 (Bruker AXS, 2008)'
_computing_molecular_graphics 'XP program, SHELXTL v6.12, Bruker2000'
_computing_publication_material 'XCIF program, PLATON(Spek, 1998)'
_computing_structure_refinement 'SHELXL-2014 (Sheldrick, 2014)'
_computing_structure_solution 'SHELXS-97 (Sheldrick, 1997)'
_diffrn_ambient_temperature 150(2)
_diffrn_detector_area_resol_mean 8.26
_diffrn_measured_fraction_theta_full 0.999
_diffrn_measured_fraction_theta_max 0.899
_diffrn_measurement_device_type 'Bruker APEX DUO CCD system'
_diffrn_measurement_method 'narrow \w frames'
_diffrn_radiation_monochromator graphite
_diffrn_radiation_source 'fine-focus sealed tube'
_diffrn_radiation_type MoK\a
_diffrn_radiation_wavelength 0.71073
_diffrn_reflns_av_R_equivalents 0.0327
_diffrn_reflns_av_unetI/netI 0.0508
_diffrn_reflns_Laue_measured_fraction_full 0.999
_diffrn_reflns_Laue_measured_fraction_max 0.899
_diffrn_reflns_limit_h_max 15
_diffrn_reflns_limit_h_min -15
_diffrn_reflns_limit_k_max 17
_diffrn_reflns_limit_k_min -17
_diffrn_reflns_limit_l_max 18
_diffrn_reflns_limit_l_min -19
_diffrn_reflns_number 19101
_diffrn_reflns_point_group_measured_fraction_full 0.999
_diffrn_reflns_point_group_measured_fraction_max 0.899
_diffrn_reflns_theta_full 25.242
_diffrn_reflns_theta_max 29.509
_diffrn_reflns_theta_min 1.584
_diffrn_standards_decay_% 0
_exptl_absorpt_coefficient_mu 4.178
_exptl_absorpt_correction_T_max 0.7249
_exptl_absorpt_correction_T_min 0.6020
_exptl_absorpt_correction_type multi-scan
_exptl_absorpt_process_details
;
 SADABS: Area-Detector Absorption Correction. (1996) Bruker-AXS 
 within APEX2 package.
;
_exptl_crystal_colour white
_exptl_crystal_density_diffrn 1.668
_exptl_crystal_description prism
_exptl_crystal_F_000 880
_exptl_crystal_size_max 0.141
_exptl_crystal_size_mid 0.090
_exptl_crystal_size_min 0.085
_refine_diff_density_max 1.499
_refine_diff_density_min -1.647
_refine_diff_density_rms 0.137
_refine_ls_extinction_method none
_refine_ls_goodness_of_fit_ref 1.045
_refine_ls_hydrogen_treatment mixed
_refine_ls_matrix_type full
_refine_ls_number_parameters 406
_refine_ls_number_reflns 8939
_refine_ls_number_restraints 1
_refine_ls_restrained_S_all 1.045
_refine_ls_R_factor_all 0.0456
_refine_ls_R_factor_gt 0.0369
_refine_ls_shift/su_max 0.018
_refine_ls_shift/su_mean 0.000
_refine_ls_structure_factor_coef Fsqd
_refine_ls_weighting_details 'w=1/[\s^2^(Fo^2^)+(0.0463P)^2^+0.7778P] where P=(Fo^2^+2Fc^2^)/3'
_refine_ls_weighting_scheme calc
_refine_ls_wR_factor_gt 0.0866
_refine_ls_wR_factor_ref 0.0906
_reflns_Friedel_coverage 0.000
_reflns_number_gt 7752
_reflns_number_total 8939
_reflns_threshold_expression 'I > 2\s(I)'
_cod_data_source_file om5b01014_si_001.cif
_cod_data_source_block cmpnd_3
_cod_depositor_comments 'Adding full bibliography for 4086420--4086422.cif.'
_cod_database_code 4086421
_shelx_space_group_comment
;
The symmetry employed for this shelxl refinement is uniquely defined
by the following loop, which should always be used as a source of
symmetry information in preference to the above space-group names.
They are only intended as comments.
;
_shelxl_version_number 2014-3

loop_
_space_group_symop_operation_xyz
'x, y, z'
'-x, -y, -z'

loop_
_atom_site_label
_atom_site_type_symbol
_atom_site_fract_x
_atom_site_fract_y
_atom_site_fract_z
_atom_site_U_iso_or_equiv
_atom_site_adp_type
_atom_site_occupancy
_atom_site_site_symmetry_order
_atom_site_calc_flag
_atom_site_refinement_flags_posn
_atom_site_refinement_flags_adp
_atom_site_refinement_flags_occupancy
_atom_site_disorder_assembly
_atom_site_disorder_group
Ir1 Ir 0.00790(2) 0.48738(2) 0.38094(2) 0.02456(6) Uani 1 1 d D . . . .
P1 P -0.05569(12) 0.34176(10) 0.23298(8) 0.0281(2) Uani 1 1 d . . . . .
P2 P 0.08887(12) 0.61263(10) 0.30299(9) 0.0276(2) Uani 1 1 d . . . . .
N1 N -0.0633(5) 0.3890(3) 0.4720(3) 0.0308(8) Uani 1 1 d . . . . .
N2 N 0.1977(4) 0.4610(4) 0.4495(4) 0.0364(9) Uani 1 1 d . . . . .
C1 C -0.0767(5) 0.2023(4) 0.2524(3) 0.0353(10) Uani 1 1 d . . . . .
C2 C 0.0299(6) 0.1652(5) 0.2781(5) 0.0537(14) Uani 1 1 d . . . . .
H2 H 0.1157 0.2117 0.2856 0.064 Uiso 1 1 calc R U . . .
C3 C 0.0117(9) 0.0589(6) 0.2932(6) 0.074(2) Uani 1 1 d . . . . .
H3 H 0.0859 0.0347 0.3119 0.088 Uiso 1 1 calc R U . . .
C4 C -0.1113(8) -0.0103(5) 0.2812(5) 0.0625(18) Uani 1 1 d . . . . .
H4 H -0.1233 -0.0827 0.2900 0.075 Uiso 1 1 calc R U . . .
C5 C -0.2156(8) 0.0259(6) 0.2567(6) 0.0685(19) Uani 1 1 d . . . . .
H5 H -0.3011 -0.0218 0.2485 0.082 Uiso 1 1 calc R U . . .
C6 C -0.2003(7) 0.1310(5) 0.2432(5) 0.0565(15) Uani 1 1 d . . . . .
H6 H -0.2751 0.1549 0.2276 0.068 Uiso 1 1 calc R U . . .
C7 C -0.2132(5) 0.3146(4) 0.1315(3) 0.0312(9) Uani 1 1 d . . . . .
C8 C -0.3209(5) 0.3286(4) 0.1601(4) 0.0377(11) Uani 1 1 d . . . . .
H8 H -0.3102 0.3549 0.2317 0.045 Uiso 1 1 calc R U . . .
C9 C -0.4430(5) 0.3045(5) 0.0855(4) 0.0500(14) Uani 1 1 d . . . . .
H9 H -0.5156 0.3135 0.1060 0.060 Uiso 1 1 calc R U . . .
C10 C -0.4589(6) 0.2669(6) -0.0199(4) 0.0569(16) Uani 1 1 d . . . . .
H10 H -0.5421 0.2512 -0.0713 0.068 Uiso 1 1 calc R U . . .
C11 C -0.3538(6) 0.2526(6) -0.0493(4) 0.0594(17) Uani 1 1 d . . . . .
H11 H -0.3652 0.2267 -0.1211 0.071 Uiso 1 1 calc R U . . .
C12 C -0.2307(5) 0.2759(5) 0.0253(4) 0.0435(12) Uani 1 1 d . . . . .
H12 H -0.1589 0.2655 0.0042 0.052 Uiso 1 1 calc R U . . .
C13 C 0.0666(5) 0.3524(4) 0.1656(3) 0.0317(9) Uani 1 1 d . . . . .
H13A H 0.1492 0.3496 0.2120 0.038 Uiso 1 1 calc R U . . .
H13B H 0.0323 0.2856 0.1030 0.038 Uiso 1 1 calc R U . . .
C13B C 0.1008(5) 0.4591(4) 0.1320(4) 0.0374(11) Uani 1 1 d . . . . .
H13C H 0.1501 0.4488 0.0832 0.045 Uiso 1 1 calc R U . . .
H13D H 0.0172 0.4679 0.0939 0.045 Uiso 1 1 calc R U . . .
C14 C 0.1832(5) 0.5673(4) 0.2219(4) 0.0352(10) Uani 1 1 d . . . . .
H14A H 0.2168 0.6282 0.1933 0.042 Uiso 1 1 calc R U . . .
H14B H 0.2606 0.5553 0.2660 0.042 Uiso 1 1 calc R U . . .
C15 C 0.2076(5) 0.7454(4) 0.3983(4) 0.0327(10) Uani 1 1 d . . . . .
C16 C 0.1708(6) 0.8407(4) 0.4235(4) 0.0415(11) Uani 1 1 d . . . . .
H16 H 0.0842 0.8386 0.3881 0.050 Uiso 1 1 calc R U . . .
C17 C 0.2603(7) 0.9380(5) 0.5002(4) 0.0554(15) Uani 1 1 d . . . . .
H17 H 0.2357 1.0032 0.5154 0.066 Uiso 1 1 calc R U . . .
C18 C 0.3842(6) 0.9410(5) 0.5543(5) 0.0572(15) Uani 1 1 d . . . . .
H18 H 0.4443 1.0076 0.6076 0.069 Uiso 1 1 calc R U . . .
C19 C 0.4213(6) 0.8476(5) 0.5312(5) 0.0556(15) Uani 1 1 d . . . . .
H19 H 0.5073 0.8500 0.5685 0.067 Uiso 1 1 calc R U . . .
C20 C 0.3335(5) 0.7500(4) 0.4537(4) 0.0435(12) Uani 1 1 d . . . . .
H20 H 0.3598 0.6858 0.4384 0.052 Uiso 1 1 calc R U . . .
C21 C -0.0240(5) 0.6576(4) 0.2127(3) 0.0320(10) Uani 1 1 d . . . . .
C22 C -0.1602(5) 0.6065(4) 0.1788(4) 0.0369(10) Uani 1 1 d . . . . .
H22 H -0.1977 0.5508 0.2070 0.044 Uiso 1 1 calc R U . . .
C23 C -0.2434(5) 0.6361(5) 0.1034(4) 0.0467(13) Uani 1 1 d . . . . .
H23 H -0.3364 0.5982 0.0784 0.056 Uiso 1 1 calc R U . . .
C24 C -0.1899(6) 0.7205(5) 0.0655(4) 0.0461(13) Uani 1 1 d . . . . .
H24 H -0.2463 0.7412 0.0150 0.055 Uiso 1 1 calc R U . . .
C25 C -0.0545(6) 0.7750(4) 0.1009(4) 0.0422(12) Uani 1 1 d . . . . .
H25 H -0.0180 0.8343 0.0761 0.051 Uiso 1 1 calc R U . . .
C26 C 0.0285(5) 0.7428(4) 0.1732(4) 0.0380(11) Uani 1 1 d . . . . .
H26 H 0.1217 0.7791 0.1959 0.046 Uiso 1 1 calc R U . . .
B1 B 0.4369(7) 0.3745(6) 0.3359(5) 0.0523(16) Uani 1 1 d . . . . .
F1A F 0.5661(7) 0.3739(9) 0.3628(6) 0.054(2) Uiso 0.57(2) 1 d . . P A 1
F4A F 0.3655(8) 0.2965(11) 0.2369(6) 0.071(3) Uiso 0.57(2) 1 d . . P A 1
F1B F 0.5740(9) 0.4059(11) 0.3518(7) 0.047(3) Uiso 0.43(2) 1 d . . P A 4
F4B F 0.3744(9) 0.3466(12) 0.2279(7) 0.056(3) Uiso 0.43(2) 1 d . . P A 4
F2 F 0.3817(5) 0.3138(4) 0.3928(4) 0.0928(14) Uani 1 1 d . . . . .
F3 F 0.4203(4) 0.4783(3) 0.3605(4) 0.0805(12) Uani 1 1 d . . . . .
C51 C 0.3475(8) 0.3153(8) 0.6234(7) 0.089(3) Uani 1 1 d . . . . .
H51A H 0.3543 0.3918 0.6616 0.107 Uiso 1 1 calc R U . . .
H51B H 0.3884 0.3221 0.5692 0.107 Uiso 1 1 calc R U . . .
Cl1 Cl 0.18179(17) 0.23332(14) 0.56386(14) 0.0666(4) Uani 1 1 d . . . . .
Cl2 Cl 0.4356(2) 0.2604(2) 0.70940(16) 0.0928(7) Uani 1 1 d . . . . .
C52A C 0.3529(18) 0.0501(15) 0.1236(13) 0.129(6) Uiso 0.683(5) 1 d . . P B 3
H52A H 0.4078 0.0166 0.0902 0.155 Uiso 0.683(5) 1 calc R U P B 3
H52B H 0.3990 0.1325 0.1544 0.155 Uiso 0.683(5) 1 calc R U P B 3
Cl3A Cl 0.3214(5) -0.0095(4) 0.2154(4) 0.1018(7) Uiso 0.683(5) 1 d . U P B 3
Cl4A Cl 0.1718(5) 0.0152(3) 0.0208(3) 0.1018(7) Uiso 0.683(5) 1 d . U P B 3
C52B C 0.266(5) 0.082(3) 0.135(3) 0.146(14) Uiso 0.317(5) 1 d . . P B 4
H52C H 0.1871 0.1047 0.1351 0.175 Uiso 0.317(5) 1 calc R U P B 4
H52D H 0.3439 0.1522 0.1640 0.175 Uiso 0.317(5) 1 calc R U P B 4
Cl3B Cl 0.2843(10) 0.0010(9) 0.2229(8) 0.1018(7) Uiso 0.317(5) 1 d . U P B 4
Cl4B Cl 0.2499(10) 0.0242(7) 0.0156(7) 0.1018(7) Uiso 0.317(5) 1 d . U P B 4
H1A H -0.034(6) 0.341(5) 0.470(4) 0.042(16) Uiso 1 1 d . . . . .
H1B H -0.158(7) 0.354(5) 0.446(5) 0.065(19) Uiso 1 1 d . . . . .
H2A H 0.243(7) 0.500(6) 0.516(6) 0.08(2) Uiso 1 1 d . . . . .
H2B H 0.183(7) 0.384(6) 0.457(5) 0.08(2) Uiso 1 1 d . . . . .
H2C H 0.263(7) 0.465(6) 0.425(5) 0.07(2) Uiso 1 1 d . . . . .
H1 H -0.135(3) 0.505(5) 0.357(4) 0.061(17) Uiso 1 1 d D . . . .

loop_
_atom_site_aniso_label
_atom_site_aniso_U_11
_atom_site_aniso_U_22
_atom_site_aniso_U_33
_atom_site_aniso_U_23
_atom_site_aniso_U_13
_atom_site_aniso_U_12
Ir1 0.02895(10) 0.02456(9) 0.02272(9) 0.00861(6) 0.01114(6) 0.00964(6)
P1 0.0318(6) 0.0295(6) 0.0242(5) 0.0080(4) 0.0104(5) 0.0117(5)
P2 0.0290(6) 0.0297(6) 0.0282(5) 0.0117(4) 0.0132(5) 0.0105(5)
N1 0.043(2) 0.0265(19) 0.0251(18) 0.0087(15) 0.0154(17) 0.0108(18)
N2 0.034(2) 0.040(2) 0.037(2) 0.0113(19) 0.0097(19) 0.0166(19)
C1 0.050(3) 0.029(2) 0.024(2) 0.0056(18) 0.011(2) 0.013(2)
C2 0.056(4) 0.042(3) 0.061(3) 0.018(3) 0.011(3) 0.020(3)
C3 0.097(6) 0.061(4) 0.083(5) 0.033(4) 0.031(4) 0.049(4)
C4 0.108(6) 0.037(3) 0.058(4) 0.025(3) 0.040(4) 0.028(4)
C5 0.084(5) 0.048(4) 0.080(5) 0.030(3) 0.039(4) 0.013(3)
C6 0.061(4) 0.050(3) 0.067(4) 0.026(3) 0.028(3) 0.018(3)
C7 0.033(2) 0.036(2) 0.029(2) 0.0120(18) 0.0129(19) 0.0146(19)
C8 0.036(3) 0.046(3) 0.033(2) 0.011(2) 0.014(2) 0.013(2)
C9 0.034(3) 0.070(4) 0.046(3) 0.013(3) 0.015(2) 0.022(3)
C10 0.044(3) 0.084(5) 0.038(3) 0.013(3) 0.002(3) 0.030(3)
C11 0.057(4) 0.091(5) 0.028(2) 0.014(3) 0.006(3) 0.032(4)
C12 0.042(3) 0.064(3) 0.030(2) 0.015(2) 0.012(2) 0.026(3)
C13 0.035(2) 0.035(2) 0.031(2) 0.0079(18) 0.0156(19) 0.017(2)
C13B 0.037(3) 0.049(3) 0.034(2) 0.010(2) 0.024(2) 0.018(2)
C14 0.034(3) 0.038(3) 0.038(2) 0.014(2) 0.021(2) 0.010(2)
C15 0.037(3) 0.028(2) 0.035(2) 0.0123(19) 0.016(2) 0.0069(19)
C16 0.048(3) 0.039(3) 0.038(3) 0.010(2) 0.015(2) 0.017(2)
C17 0.073(4) 0.040(3) 0.050(3) 0.006(3) 0.022(3) 0.020(3)
C18 0.059(4) 0.040(3) 0.053(3) 0.002(3) 0.011(3) 0.004(3)
C19 0.040(3) 0.050(3) 0.060(4) 0.011(3) 0.006(3) 0.006(3)
C20 0.042(3) 0.038(3) 0.047(3) 0.010(2) 0.015(2) 0.011(2)
C21 0.039(3) 0.037(2) 0.027(2) 0.0127(18) 0.0138(19) 0.018(2)
C22 0.036(3) 0.036(3) 0.041(3) 0.015(2) 0.015(2) 0.013(2)
C23 0.038(3) 0.051(3) 0.054(3) 0.021(3) 0.010(2) 0.020(2)
C24 0.057(4) 0.051(3) 0.036(3) 0.017(2) 0.011(2) 0.030(3)
C25 0.062(4) 0.040(3) 0.035(2) 0.020(2) 0.021(2) 0.023(3)
C26 0.043(3) 0.041(3) 0.032(2) 0.015(2) 0.015(2) 0.012(2)
B1 0.040(4) 0.063(4) 0.049(4) 0.009(3) 0.017(3) 0.016(3)
F2 0.110(4) 0.086(3) 0.125(4) 0.058(3) 0.076(3) 0.045(3)
F3 0.076(3) 0.069(3) 0.123(4) 0.045(2) 0.052(3) 0.036(2)
C51 0.068(5) 0.104(6) 0.094(6) 0.064(5) 0.013(4) 0.012(4)
Cl1 0.0621(10) 0.0652(10) 0.0762(10) 0.0343(9) 0.0182(8) 0.0227(8)
Cl2 0.0697(12) 0.140(2) 0.0840(13) 0.0686(14) 0.0192(10) 0.0378(13)

loop_
_atom_type_symbol
_atom_type_description
_atom_type_scat_dispersion_real
_atom_type_scat_dispersion_imag
_atom_type_scat_source
C C 0.0033 0.0016 'International Tables Vol C Tables 4.2.6.8 and 6.1.1.4'
H H 0.0000 0.0000 'International Tables Vol C Tables 4.2.6.8 and 6.1.1.4'
B B 0.0013 0.0007 'International Tables Vol C Tables 4.2.6.8 and 6.1.1.4'
Cl Cl 0.1484 0.1585 'International Tables Vol C Tables 4.2.6.8 and 6.1.1.4'
F F 0.0171 0.0103 'International Tables Vol C Tables 4.2.6.8 and 6.1.1.4'
Ir Ir -1.4442 7.9887 'International Tables Vol C Tables 4.2.6.8 and 6.1.1.4'
N N 0.0061 0.0033 'International Tables Vol C Tables 4.2.6.8 and 6.1.1.4'
P P 0.1023 0.0942 'International Tables Vol C Tables 4.2.6.8 and 6.1.1.4'

loop_
_geom_angle_atom_site_label_1
_geom_angle_atom_site_label_2
_geom_angle_atom_site_label_3
_geom_angle
_geom_angle_site_symmetry_1
N1 Ir1 N1 77.48(17) 2_566
N1 Ir1 N2 84.82(17) 2_566
N1 Ir1 N2 84.27(18) .
N1 Ir1 P2 94.75(11) 2_566
N1 Ir1 P2 172.14(10) .
N2 Ir1 P2 96.33(13) .
N1 Ir1 P1 173.95(11) 2_566
N1 Ir1 P1 96.60(11) .
N2 Ir1 P1 93.40(12) .
P2 Ir1 P1 91.20(4) .
N1 Ir1 H1 86(2) 2_566
N1 Ir1 H1 84(2) .
N2 Ir1 H1 166(2) .
P2 Ir1 H1 94(2) .
P1 Ir1 H1 95(2) .
C7 P1 C13 104.7(2) .
C7 P1 C1 101.8(2) .
C13 P1 C1 102.0(2) .
C7 P1 Ir1 118.02(14) .
C13 P1 Ir1 113.52(15) .
C1 P1 Ir1 114.90(14) .
C15 P2 C21 103.8(2) .
C15 P2 C14 103.4(2) .
C21 P2 C14 100.4(2) .
C15 P2 Ir1 111.82(15) .
C21 P2 Ir1 120.39(16) .
C14 P2 Ir1 114.95(16) .
Ir1 N1 Ir1 102.52(17) 2_566
Ir1 N1 H1A 118(4) 2_566
Ir1 N1 H1A 108(4) .
Ir1 N1 H1B 108(4) 2_566
Ir1 N1 H1B 113(4) .
H1A N1 H1B 107(6) .
Ir1 N2 H2A 116(5) .
Ir1 N2 H2B 112(4) .
H2A N2 H2B 98(6) .
Ir1 N2 H2C 128(4) .
H2A N2 H2C 100(6) .
H2B N2 H2C 98(5) .
C2 C1 C6 117.5(5) .
C2 C1 P1 121.2(4) .
C6 C1 P1 121.3(4) .
C1 C2 C3 120.2(6) .
C1 C2 H2 119.9 .
C3 C2 H2 119.9 .
C4 C3 C2 120.9(7) .
C4 C3 H3 119.5 .
C2 C3 H3 119.5 .
C5 C4 C3 119.0(6) .
C5 C4 H4 120.5 .
C3 C4 H4 120.5 .
C4 C5 C6 121.4(7) .
C4 C5 H5 119.3 .
C6 C5 H5 119.3 .
C5 C6 C1 121.0(6) .
C5 C6 H6 119.5 .
C1 C6 H6 119.5 .
C8 C7 C12 118.7(4) .
C8 C7 P1 119.4(3) .
C12 C7 P1 121.8(3) .
C9 C8 C7 121.0(4) .
C9 C8 H8 119.5 .
C7 C8 H8 119.5 .
C8 C9 C10 119.7(5) .
C8 C9 H9 120.1 .
C10 C9 H9 120.1 .
C11 C10 C9 120.0(5) .
C11 C10 H10 120.0 .
C9 C10 H10 120.0 .
C10 C11 C12 120.7(5) .
C10 C11 H11 119.7 .
C12 C11 H11 119.7 .
C11 C12 C7 119.9(5) .
C11 C12 H12 120.1 .
C7 C12 H12 120.1 .
C13B C13 P1 115.2(3) .
C13B C13 H13A 108.5 .
P1 C13 H13A 108.5 .
C13B C13 H13B 108.5 .
P1 C13 H13B 108.5 .
H13A C13 H13B 107.5 .
C14 C13B C13 114.3(4) .
C14 C13B H13C 108.7 .
C13 C13B H13C 108.7 .
C14 C13B H13D 108.7 .
C13 C13B H13D 108.7 .
H13C C13B H13D 107.6 .
C13B C14 P2 113.0(3) .
C13B C14 H14A 109.0 .
P2 C14 H14A 109.0 .
C13B C14 H14B 109.0 .
P2 C14 H14B 109.0 .
H14A C14 H14B 107.8 .
C20 C15 C16 118.5(4) .
C20 C15 P2 120.0(4) .
C16 C15 P2 121.3(4) .
C17 C16 C15 120.1(5) .
C17 C16 H16 119.9 .
C15 C16 H16 119.9 .
C18 C17 C16 120.5(5) .
C18 C17 H17 119.7 .
C16 C17 H17 119.7 .
C17 C18 C19 120.0(5) .
C17 C18 H18 120.0 .
C19 C18 H18 120.0 .
C18 C19 C20 120.1(6) .
C18 C19 H19 119.9 .
C20 C19 H19 119.9 .
C19 C20 C15 120.7(5) .
C19 C20 H20 119.7 .
C15 C20 H20 119.7 .
C22 C21 C26 118.5(4) .
C22 C21 P2 122.0(4) .
C26 C21 P2 119.5(4) .
C21 C22 C23 120.8(5) .
C21 C22 H22 119.6 .
C23 C22 H22 119.6 .
C24 C23 C22 119.9(5) .
C24 C23 H23 120.1 .
C22 C23 H23 120.1 .
C23 C24 C25 120.1(5) .
C23 C24 H24 119.9 .
C25 C24 H24 119.9 .
C24 C25 C26 120.0(5) .
C24 C25 H25 120.0 .
C26 C25 H25 120.0 .
C25 C26 C21 120.7(5) .
C25 C26 H26 119.6 .
C21 C26 H26 119.6 .
F2 B1 F3 107.3(5) .
F2 B1 F1A 103.8(7) .
F3 B1 F1A 117.0(7) .
F2 B1 F4A 98.0(7) .
F3 B1 F4A 120.0(7) .
F1A B1 F4A 107.9(6) .
F2 B1 F4B 120.6(8) .
F3 B1 F4B 95.6(7) .
F2 B1 F1B 121.4(8) .
F3 B1 F1B 101.7(7) .
F4B B1 F1B 105.4(7) .
Cl1 C51 Cl2 113.1(4) .
Cl1 C51 H51A 109.0 .
Cl2 C51 H51A 109.0 .
Cl1 C51 H51B 109.0 .
Cl2 C51 H51B 109.0 .
H51A C51 H51B 107.8 .
Cl3A C52A Cl4A 103.8(9) .
Cl3A C52A H52A 111.0 .
Cl4A C52A H52A 111.0 .
Cl3A C52A H52B 111.0 .
Cl4A C52A H52B 111.0 .
H52A C52A H52B 109.0 .
Cl4B C52B Cl3B 118(2) .
Cl4B C52B H52C 107.9 .
Cl3B C52B H52C 107.9 .
Cl4B C52B H52D 107.9 .
Cl3B C52B H52D 107.9 .
H52C C52B H52D 107.2 .

loop_
_geom_bond_atom_site_label_1
_geom_bond_atom_site_label_2
_geom_bond_distance
_geom_bond_site_symmetry_2
Ir1 N1 2.135(4) 2_566
Ir1 N1 2.140(4) .
Ir1 N2 2.223(4) .
Ir1 P2 2.2688(11) .
Ir1 P1 2.2736(11) .
Ir1 H1 1.620(19) .
P1 C7 1.834(5) .
P1 C13 1.841(4) .
P1 C1 1.845(5) .
P2 C15 1.833(5) .
P2 C21 1.838(5) .
P2 C14 1.841(4) .
N1 Ir1 2.135(4) 2_566
N1 H1A 0.77(6) .
N1 H1B 0.96(7) .
N2 H2A 0.89(7) .
N2 H2B 1.00(7) .
N2 H2C 0.87(7) .
C1 C2 1.383(7) .
C1 C6 1.395(8) .
C2 C3 1.406(8) .
C2 H2 0.9500 .
C3 C4 1.369(10) .
C3 H3 0.9500 .
C4 C5 1.350(10) .
C4 H4 0.9500 .
C5 C6 1.385(8) .
C5 H5 0.9500 .
C6 H6 0.9500 .
C7 C8 1.400(6) .
C7 C12 1.405(6) .
C8 C9 1.386(7) .
C8 H8 0.9500 .
C9 C10 1.398(7) .
C9 H9 0.9500 .
C10 C11 1.378(8) .
C10 H10 0.9500 .
C11 C12 1.397(7) .
C11 H11 0.9500 .
C12 H12 0.9500 .
C13 C13B 1.540(7) .
C13 H13A 0.9900 .
C13 H13B 0.9900 .
C13B C14 1.528(6) .
C13B H13C 0.9900 .
C13B H13D 0.9900 .
C14 H14A 0.9900 .
C14 H14B 0.9900 .
C15 C20 1.389(7) .
C15 C16 1.400(6) .
C16 C17 1.386(8) .
C16 H16 0.9500 .
C17 C18 1.372(9) .
C17 H17 0.9500 .
C18 C19 1.375(8) .
C18 H18 0.9500 .
C19 C20 1.387(7) .
C19 H19 0.9500 .
C20 H20 0.9500 .
C21 C22 1.384(7) .
C21 C26 1.399(6) .
C22 C23 1.402(7) .
C22 H22 0.9500 .
C23 C24 1.380(8) .
C23 H23 0.9500 .
C24 C25 1.381(8) .
C24 H24 0.9500 .
C25 C26 1.393(7) .
C25 H25 0.9500 .
C26 H26 0.9500 .
B1 F2 1.380(8) .
B1 F3 1.384(8) .
B1 F1A 1.388(10) .
B1 F4A 1.400(10) .
B1 F4B 1.408(11) .
B1 F1B 1.412(11) .
C51 Cl1 1.732(8) .
C51 Cl2 1.740(8) .
C51 H51A 0.9900 .
C51 H51B 0.9900 .
C52A Cl3A 1.702(17) .
C52A Cl4A 2.012(18) .
C52A H52A 0.9900 .
C52A H52B 0.9900 .
C52B Cl4B 1.62(4) .
C52B Cl3B 1.78(4) .
C52B H52C 0.9900 .
C52B H52D 0.9900 .

loop_
_geom_torsion_atom_site_label_1
_geom_torsion_atom_site_label_2
_geom_torsion_atom_site_label_3
_geom_torsion_atom_site_label_4
_geom_torsion
C7 P1 C1 C2 146.6(4)
C13 P1 C1 C2 38.7(5)
Ir1 P1 C1 C2 -84.6(4)
C7 P1 C1 C6 -34.3(5)
C13 P1 C1 C6 -142.3(4)
Ir1 P1 C1 C6 94.4(4)
C6 C1 C2 C3 0.5(8)
P1 C1 C2 C3 179.6(5)
C1 C2 C3 C4 1.0(10)
C2 C3 C4 C5 -1.4(11)
C3 C4 C5 C6 0.2(11)
C4 C5 C6 C1 1.4(10)
C2 C1 C6 C5 -1.7(9)
P1 C1 C6 C5 179.2(5)
C13 P1 C7 C8 -164.8(4)
C1 P1 C7 C8 89.3(4)
Ir1 P1 C7 C8 -37.5(4)
C13 P1 C7 C12 17.7(5)
C1 P1 C7 C12 -88.2(4)
Ir1 P1 C7 C12 145.1(4)
C12 C7 C8 C9 0.2(8)
P1 C7 C8 C9 -177.4(4)
C7 C8 C9 C10 -0.7(9)
C8 C9 C10 C11 0.8(10)
C9 C10 C11 C12 -0.3(11)
C10 C11 C12 C7 -0.2(10)
C8 C7 C12 C11 0.3(8)
P1 C7 C12 C11 177.8(5)
C7 P1 C13 C13B 71.0(4)
C1 P1 C13 C13B 176.7(3)
Ir1 P1 C13 C13B -59.1(4)
P1 C13 C13B C14 71.3(5)
C13 C13B C14 P2 -70.7(5)
C15 P2 C14 C13B -177.2(3)
C21 P2 C14 C13B -70.2(4)
Ir1 P2 C14 C13B 60.6(4)
C21 P2 C15 C20 -155.3(4)
C14 P2 C15 C20 -50.8(4)
Ir1 P2 C15 C20 73.4(4)
C21 P2 C15 C16 30.3(4)
C14 P2 C15 C16 134.8(4)
Ir1 P2 C15 C16 -100.9(4)
C20 C15 C16 C17 1.9(7)
P2 C15 C16 C17 176.3(4)
C15 C16 C17 C18 -2.1(9)
C16 C17 C18 C19 1.3(10)
C17 C18 C19 C20 -0.3(10)
C18 C19 C20 C15 0.2(9)
C16 C15 C20 C19 -0.9(8)
P2 C15 C20 C19 -175.5(4)
C15 P2 C21 C22 -134.8(4)
C14 P2 C21 C22 118.5(4)
Ir1 P2 C21 C22 -8.8(4)
C15 P2 C21 C26 47.9(4)
C14 P2 C21 C26 -58.8(4)
Ir1 P2 C21 C26 173.9(3)
C26 C21 C22 C23 2.6(7)
P2 C21 C22 C23 -174.7(4)
C21 C22 C23 C24 -2.8(8)
C22 C23 C24 C25 0.7(8)
C23 C24 C25 C26 1.5(8)
C24 C25 C26 C21 -1.7(7)
C22 C21 C26 C25 -0.4(7)
P2 C21 C26 C25 177.0(4)
